data_7133541
loop_
_publ_author_name
'Bhardwaj, Ritu'
'Choudhury, Joyanta'

_publ_section_title
;
 A phosphine-free molecularly-defined Ni(II) complex in catalytic
 hydrogenation of CO<sub>2</sub>.
;
_journal_issue 74
_journal_name_full 'Chemical communications (Cambridge, England)'
_journal_page_first 10176
_journal_page_last 10179
_journal_paper_doi 10.1039/d4cc03054k
_journal_volume 60
_journal_year 2024
_chemical_formula_moiety '2(C30 H35 N6 Ni), 2(F6 P), C2 H3 N'
_chemical_formula_sum 'C62 H73 F12 N13 Ni2 P2'
_chemical_formula_weight 1407.69
_space_group_crystal_system monoclinic
_space_group_IT_number 14
_space_group_name_Hall '-P 2yn'
_space_group_name_H-M_alt 'P 1 21/n 1'
_atom_sites_solution_hydrogens geom
_atom_sites_solution_primary dual
_audit_creation_date 2024-06-19
_audit_creation_method
;
Olex2 1.3
(compiled 2020.11.12 svn.r5f609507 for OlexSys, GUI svn.r6408)
;
_audit_update_record
;
2024-06-23 deposited with the CCDC.	2024-08-19 downloaded from the CCDC.
;
_cell_angle_alpha 90
_cell_angle_beta 108.365(2)
_cell_angle_gamma 90
_cell_formula_units_Z 4
_cell_length_a 21.7635(11)
_cell_length_b 13.5055(7)
_cell_length_c 22.7364(12)
_cell_measurement_reflns_used 1166
_cell_measurement_temperature 140.00
_cell_measurement_theta_max 22.39
_cell_measurement_theta_min 2.48
_cell_volume 6342.5(6)
_computing_cell_refinement 'SAINT V8.40B (?, 2016)'
_computing_data_reduction 'SAINT V8.40B (?, 2016)'
_computing_molecular_graphics 'Olex2 1.3 (Dolomanov et al., 2009)'
_computing_publication_material 'Olex2 1.3 (Dolomanov et al., 2009)'
_computing_structure_refinement 'SHELXL 2018/3 (Sheldrick, 2015)'
_computing_structure_solution 'SHELXT 2018/2 (Sheldrick, 2018)'
_diffrn_ambient_temperature 140.0
_diffrn_measured_fraction_theta_full 0.999
_diffrn_measured_fraction_theta_max 0.997
_diffrn_measurement_device_type D8-venture
_diffrn_measurement_method '\f and \w scans'
_diffrn_radiation_type MoK\a
_diffrn_radiation_wavelength 0.71073
_diffrn_reflns_av_R_equivalents 0.1326
_diffrn_reflns_av_unetI/netI 0.1053
_diffrn_reflns_Laue_measured_fraction_full 0.999
_diffrn_reflns_Laue_measured_fraction_max 0.997
_diffrn_reflns_limit_h_max 30
_diffrn_reflns_limit_h_min -30
_diffrn_reflns_limit_k_max 19
_diffrn_reflns_limit_k_min -19
_diffrn_reflns_limit_l_max 30
_diffrn_reflns_limit_l_min -32
_diffrn_reflns_number 104927
_diffrn_reflns_point_group_measured_fraction_full 0.999
_diffrn_reflns_point_group_measured_fraction_max 0.997
_diffrn_reflns_theta_full 25.242
_diffrn_reflns_theta_max 30.154
_diffrn_reflns_theta_min 2.173
_exptl_absorpt_coefficient_mu 0.731
_exptl_absorpt_correction_T_max 0.7460
_exptl_absorpt_correction_T_min 0.5570
_exptl_absorpt_correction_type none
_exptl_absorpt_process_details
;
SADABS-2016/2 (Bruker,2016/2) was used for absorption correction.
wR2(int) was 0.1173 before and 0.0740 after correction.
The Ratio of minimum to maximum transmission is 0.7466.
The \l/2 correction factor is Not present.
;
_exptl_crystal_colour brown
_exptl_crystal_colour_primary brown
_exptl_crystal_density_diffrn 1.474
_exptl_crystal_description needle
_exptl_crystal_F_000 2920
_exptl_crystal_size_max 0.17
_exptl_crystal_size_mid 0.05
_exptl_crystal_size_min 0.04
_refine_diff_density_max 0.599
_refine_diff_density_min -0.440
_refine_diff_density_rms 0.089
_refine_ls_extinction_method none
_refine_ls_goodness_of_fit_ref 1.011
_refine_ls_hydrogen_treatment constr
_refine_ls_matrix_type full
_refine_ls_number_parameters 839
_refine_ls_number_reflns 18689
_refine_ls_number_restraints 0
_refine_ls_restrained_S_all 1.011
_refine_ls_R_factor_all 0.1238
_refine_ls_R_factor_gt 0.0563
_refine_ls_shift/su_max 0.001
_refine_ls_shift/su_mean 0.000
_refine_ls_structure_factor_coef Fsqd
_refine_ls_weighting_details 'w=1/[\s^2^(Fo^2^)+(0.0432P)^2^+4.2259P] where P=(Fo^2^+2Fc^2^)/3'
_refine_ls_weighting_scheme calc
_refine_ls_wR_factor_gt 0.1162
_refine_ls_wR_factor_ref 0.1439
_reflns_Friedel_coverage 0.000
_reflns_number_gt 10497
_reflns_number_total 18689
_reflns_threshold_expression 'I > 2\s(I)'
_cod_data_source_file d4cc03054k2.cif
_cod_data_source_block f1
_cod_depositor_comments 'Adding full bibliography for 7133541.cif.'
_cod_database_code 7133541
_shelx_shelxl_version_number 2018/3
_shelx_space_group_comment
;
The symmetry employed for this shelxl refinement is uniquely defined
by the following loop, which should always be used as a source of
symmetry information in preference to the above space-group names.
They are only intended as comments.
;
_olex2_refinement_description
;
1. Fixed Uiso
 At 1.2 times of:
  All C(H) groups
 At 1.5 times of:
  All C(H,H,H) groups
2.a Aromatic/amide H refined with riding coordinates:
 C51(H51), C49(H49), C14(H14), C31(H31), C34(H34), C38(H38), C32(H32), C9(H9),
 C40(H40), C23(H23), C11(H11), C6(H6), C5(H5), C16(H16), C35(H35), C3(H3)
2.b Idealised Me refined as rotating group:
 C60(H60A,H60B,H60C), C59(H59A,H59B,H59C), C25(H25A,H25B,H25C), C55(H55A,H55B,
 H55C), C62(H62A,H62B,H62C), C61(H61A,H61B,H61C), C26(H26A,H26B,H26C), C29(H29A,
 H29B,H29C), C27(H27A,H27B,H27C), C22(H22A,H22B,H22C), C20(H20A,H20B,H20C),
 C56(H56A,H56B,H56C), C58(H58A,H58B,H58C), C54(H54A,H54B,H54C), C44(H44A,H44B,
 H44C), C43(H43A,H43B,H43C), C21(H21A,H21B,H21C), C45(H45A,H45B,H45C), C63(H63A,
 H63B,H63C)
;
_olex2_submission_special_instructions 'No special instructions were received'

loop_
_space_group_symop_operation_xyz
'x, y, z'
'-x+1/2, y+1/2, -z+1/2'
'-x, -y, -z'
'x-1/2, -y-1/2, z-1/2'

loop_
_atom_site_label
_atom_site_type_symbol
_atom_site_fract_x
_atom_site_fract_y
_atom_site_fract_z
_atom_site_U_iso_or_equiv
_atom_site_adp_type
_atom_site_occupancy
_atom_site_site_symmetry_order
_atom_site_calc_flag
_atom_site_refinement_flags_posn
_atom_site_refinement_flags_adp
_atom_site_refinement_flags_occupancy
_atom_site_disorder_assembly
_atom_site_disorder_group
Ni1 Ni 0.54089(2) 0.53754(3) 0.37630(2) 0.02230(9) Uani 1 1 d . . . . .
Ni2 Ni 0.49706(2) 0.38635(3) 0.06688(2) 0.02111(9) Uani 1 1 d . . . . .
P1 P 0.67647(4) 0.20441(6) 0.27419(4) 0.02692(18) Uani 1 1 d . . . . .
P2 P 0.64594(5) 0.02577(7) -0.00986(5) 0.0388(2) Uani 1 1 d . . . . .
F3 F 0.60127(9) 0.17879(15) 0.25611(9) 0.0367(5) Uani 1 1 d . . . . .
F4 F 0.75207(9) 0.23053(14) 0.29207(10) 0.0401(5) Uani 1 1 d . . . . .
F1 F 0.67194(10) 0.26772(15) 0.33203(9) 0.0417(5) Uani 1 1 d . . . . .
F6 F 0.69312(9) 0.10839(14) 0.31700(10) 0.0429(5) Uani 1 1 d . . . . .
F5 F 0.65988(10) 0.30063(15) 0.23192(9) 0.0449(5) Uani 1 1 d . . . . .
F2 F 0.68152(10) 0.14115(16) 0.21674(10) 0.0477(6) Uani 1 1 d . . . . .
N2 N 0.58102(12) 0.56221(17) 0.51341(11) 0.0217(5) Uani 1 1 d . . . . .
N8 N 0.60187(11) 0.51754(17) 0.14198(11) 0.0214(5) Uani 1 1 d . . . . .
N3 N 0.48345(11) 0.61858(17) 0.39712(11) 0.0221(5) Uani 1 1 d . . . . .
N9 N 0.46338(11) 0.50960(17) 0.07185(11) 0.0214(5) Uani 1 1 d . . . . .
N5 N 0.48056(12) 0.44912(18) 0.25150(11) 0.0251(6) Uani 1 1 d . . . . .
N7 N 0.64006(12) 0.38903(18) 0.11034(11) 0.0235(5) Uani 1 1 d . . . . .
N11 N 0.40884(12) 0.26700(17) -0.03305(11) 0.0236(5) Uani 1 1 d . . . . .
N4 N 0.42470(12) 0.57148(18) 0.26636(11) 0.0233(5) Uani 1 1 d . . . . .
N10 N 0.35809(12) 0.38880(17) -0.00896(11) 0.0226(5) Uani 1 1 d . . . . .
N12 N 0.51973(12) 0.25567(18) 0.08822(11) 0.0253(6) Uani 1 1 d . . . . .
N1 N 0.62891(12) 0.43878(17) 0.48750(12) 0.0244(5) Uani 1 1 d . . . . .
N6 N 0.61395(13) 0.50682(19) 0.35348(12) 0.0262(6) Uani 1 1 d . . . . .
F7 F 0.64640(14) -0.02645(19) 0.05381(12) 0.0788(9) Uani 1 1 d . . . . .
F11 F 0.60457(13) -0.0643(2) -0.04693(13) 0.0766(8) Uani 1 1 d . . . . .
C46 C 0.44975(14) 0.6571(2) 0.11791(14) 0.0223(6) Uani 1 1 d . . . . .
F12 F 0.68726(15) 0.11144(18) 0.03093(15) 0.0861(10) Uani 1 1 d . . . . .
C18 C 0.49491(14) 0.6670(2) 0.45339(14) 0.0221(6) Uani 1 1 d . . . . .
C47 C 0.49332(14) 0.5842(2) 0.11229(13) 0.0214(6) Uani 1 1 d . . . . .
C41 C 0.38732(14) 0.6260(2) 0.07756(13) 0.0213(6) Uani 1 1 d . . . . .
C4 C 0.48127(14) 0.5220(2) 0.29289(14) 0.0235(6) Uani 1 1 d . . . . .
C36 C 0.39869(14) 0.5349(2) 0.05199(13) 0.0221(6) Uani 1 1 d . . . . .
C48 C 0.55822(14) 0.5899(2) 0.14929(13) 0.0214(6) Uani 1 1 d . . . . .
C12 C 0.41454(14) 0.7538(2) 0.38400(13) 0.0232(6) Uani 1 1 d . . . . .
C37 C 0.34641(15) 0.4806(2) 0.01550(13) 0.0232(6) Uani 1 1 d . . . . .
C17 C 0.53983(14) 0.6450(2) 0.50996(14) 0.0226(6) Uani 1 1 d . . . . .
C7 C 0.43411(14) 0.6718(2) 0.35567(13) 0.0222(6) Uani 1 1 d . . . . .
C1 C 0.58697(14) 0.5130(2) 0.46291(14) 0.0234(6) Uani 1 1 d . . . . .
C39 C 0.27222(14) 0.6081(2) 0.02856(14) 0.0241(6) Uani 1 1 d . . . . .
C51 C 0.46977(15) 0.7351(2) 0.16027(14) 0.0240(6) Uani 1 1 d . . . . .
H51 H 0.439731 0.784394 0.163206 0.029 Uiso 1 1 calc R U . . .
C49 C 0.57736(15) 0.6670(2) 0.19147(14) 0.0247(6) Uani 1 1 d . . . . .
H49 H 0.621326 0.670721 0.216814 0.030 Uiso 1 1 calc R U . . .
C14 C 0.45947(15) 0.8100(2) 0.49951(14) 0.0256(7) Uani 1 1 d . . . . .
H14 H 0.432489 0.866563 0.495352 0.031 Uiso 1 1 calc R U . . .
C31 C 0.66875(14) 0.5262(2) 0.16288(14) 0.0266(7) Uani 1 1 d . . . . .
H31 H 0.693141 0.579035 0.186629 0.032 Uiso 1 1 calc R U . . .
C50 C 0.53376(14) 0.7399(2) 0.19789(14) 0.0229(6) Uani 1 1 d . . . . .
C15 C 0.50382(14) 0.7874(2) 0.55645(14) 0.0240(6) Uani 1 1 d . . . . .
C13 C 0.45422(14) 0.7502(2) 0.44827(14) 0.0233(6) Uani 1 1 d . . . . .
C34 C 0.31289(16) 0.3357(2) -0.05527(14) 0.0280(7) Uani 1 1 d . . . . .
H34 H 0.268121 0.350104 -0.073063 0.034 Uiso 1 1 calc R U . . .
C38 C 0.28429(15) 0.5169(2) 0.00428(14) 0.0255(7) Uani 1 1 d . . . . .
H38 H 0.248717 0.479219 -0.020577 0.031 Uiso 1 1 calc R U . . .
C32 C 0.69210(15) 0.4464(2) 0.14332(14) 0.0264(7) Uani 1 1 d . . . . .
H32 H 0.736537 0.431454 0.150653 0.032 Uiso 1 1 calc R U . . .
C9 C 0.35727(14) 0.7197(2) 0.25924(14) 0.0254(7) Uani 1 1 d . . . . .
H9 H 0.337426 0.708135 0.216194 0.030 Uiso 1 1 calc R U . . .
C40 C 0.32477(14) 0.6625(2) 0.06466(14) 0.0235(6) Uani 1 1 d . . . . .
H40 H 0.317892 0.725010 0.080636 0.028 Uiso 1 1 calc R U . . .
C23 C 0.61938(15) 0.5187(2) 0.56798(14) 0.0268(7) Uani 1 1 d . . . . .
H23 H 0.623616 0.539397 0.609011 0.032 Uiso 1 1 calc R U . . .
C8 C 0.40464(14) 0.6548(2) 0.29327(14) 0.0236(6) Uani 1 1 d . . . . .
C2 C 0.58347(14) 0.4315(2) 0.10931(13) 0.0219(6) Uani 1 1 d . . . . .
F10 F 0.58092(14) 0.0770(3) -0.01131(15) 0.1008(11) Uani 1 1 d . . . . .
C11 C 0.36681(14) 0.8178(2) 0.34976(14) 0.0265(7) Uani 1 1 d . . . . .
H11 H 0.353887 0.872490 0.369402 0.032 Uiso 1 1 calc R U . . .
C6 C 0.42513(15) 0.4533(2) 0.20108(14) 0.0280(7) Uani 1 1 d . . . . .
H6 H 0.414019 0.409999 0.166374 0.034 Uiso 1 1 calc R U . . .
C42 C 0.20341(14) 0.6470(2) 0.01716(15) 0.0272(7) Uani 1 1 d . . . . .
C33 C 0.41786(15) 0.3462(2) 0.00567(14) 0.0238(6) Uani 1 1 d . . . . .
C5 C 0.39003(15) 0.5292(2) 0.21004(14) 0.0262(7) Uani 1 1 d . . . . .
H5 H 0.349204 0.550266 0.183119 0.031 Uiso 1 1 calc R U . . .
C60 C 0.64965(15) 0.2970(2) 0.08078(15) 0.0288(7) Uani 1 1 d . . . . .
H60A H 0.688860 0.302254 0.068543 0.043 Uiso 1 1 calc R U . . .
H60B H 0.612222 0.285016 0.043983 0.043 Uiso 1 1 calc R U . . .
H60C H 0.654303 0.242006 0.109967 0.043 Uiso 1 1 calc R U . . .
C16 C 0.54365(14) 0.7040(2) 0.56058(14) 0.0241(6) Uani 1 1 d . . . . .
H16 H 0.574220 0.687783 0.599491 0.029 Uiso 1 1 calc R U . . .
C59 C 0.45863(15) 0.2013(2) -0.04200(14) 0.0277(7) Uani 1 1 d . . . . .
H59A H 0.500695 0.234833 -0.028189 0.042 Uiso 1 1 calc R U . . .
H59B H 0.447855 0.184478 -0.086021 0.042 Uiso 1 1 calc R U . . .
H59C H 0.460685 0.140664 -0.017801 0.042 Uiso 1 1 calc R U . . .
C25 C 0.44467(16) 0.8640(2) 0.62311(15) 0.0317(7) Uani 1 1 d . . . . .
H25A H 0.448297 0.910352 0.657222 0.047 Uiso 1 1 calc R U . . .
H25B H 0.432053 0.798646 0.634058 0.047 Uiso 1 1 calc R U . . .
H25C H 0.411832 0.888022 0.585554 0.047 Uiso 1 1 calc R U . . .
C10 C 0.33793(14) 0.8019(2) 0.28672(14) 0.0257(7) Uani 1 1 d . . . . .
C28 C 0.66125(16) 0.5046(2) 0.34246(15) 0.0282(7) Uani 1 1 d . . . . .
C24 C 0.50992(15) 0.8564(2) 0.61142(14) 0.0274(7) Uani 1 1 d . . . . .
F9 F 0.70957(13) -0.0303(2) -0.00701(18) 0.1088(13) Uani 1 1 d . . . . .
C53 C 0.55891(16) 0.8218(2) 0.24615(14) 0.0287(7) Uani 1 1 d . . . . .
C57 C 0.52941(15) 0.1762(2) 0.10487(14) 0.0271(7) Uani 1 1 d . . . . .
C35 C 0.34524(15) 0.2604(2) -0.06955(14) 0.0286(7) Uani 1 1 d . . . . .
H35 H 0.327400 0.210764 -0.099722 0.034 Uiso 1 1 calc R U . . .
C3 C 0.64929(15) 0.4417(2) 0.55137(14) 0.0273(7) Uani 1 1 d . . . . .
H3 H 0.678946 0.397582 0.578536 0.033 Uiso 1 1 calc R U . . .
C55 C 0.61531(16) 0.8761(2) 0.23406(17) 0.0345(8) Uani 1 1 d . . . . .
H55A H 0.602022 0.899593 0.191111 0.052 Uiso 1 1 calc R U . . .
H55B H 0.652101 0.830761 0.241038 0.052 Uiso 1 1 calc R U . . .
H55C H 0.628013 0.932644 0.262284 0.052 Uiso 1 1 calc R U . . .
C62 C 0.64918(16) 0.3587(2) 0.45457(15) 0.0321(8) Uani 1 1 d . . . . .
H62A H 0.616314 0.348754 0.414144 0.048 Uiso 1 1 calc R U . . .
H62B H 0.654309 0.297608 0.478893 0.048 Uiso 1 1 calc R U . . .
H62C H 0.690533 0.376046 0.448581 0.048 Uiso 1 1 calc R U . . .
C61 C 0.53019(16) 0.3744(2) 0.25537(15) 0.0313(7) Uani 1 1 d . . . . .
H61A H 0.563787 0.402279 0.239971 0.047 Uiso 1 1 calc R U . . .
H61B H 0.510494 0.316908 0.230120 0.047 Uiso 1 1 calc R U . . .
H61C H 0.549593 0.353763 0.298598 0.047 Uiso 1 1 calc R U . . .
C26 C 0.53008(17) 0.9603(2) 0.59668(16) 0.0335(8) Uani 1 1 d . . . . .
H26A H 0.498114 0.985361 0.558869 0.050 Uiso 1 1 calc R U . . .
H26B H 0.572622 0.956789 0.590538 0.050 Uiso 1 1 calc R U . . .
H26C H 0.532345 1.005054 0.631244 0.050 Uiso 1 1 calc R U . . .
C19 C 0.28521(16) 0.8710(2) 0.24678(15) 0.0303(7) Uani 1 1 d . . . . .
C29 C 0.72186(16) 0.4996(3) 0.32890(17) 0.0397(9) Uani 1 1 d . . . . .
H29A H 0.717097 0.455054 0.293711 0.060 Uiso 1 1 calc R U . . .
H29B H 0.755872 0.474474 0.365242 0.060 Uiso 1 1 calc R U . . .
H29C H 0.733651 0.565883 0.318558 0.060 Uiso 1 1 calc R U . . .
F8 F 0.6457(2) 0.0757(3) -0.07081(16) 0.1172(13) Uani 1 1 d . . . . .
C27 C 0.56009(16) 0.8209(3) 0.67139(15) 0.0352(8) Uani 1 1 d . . . . .
H27A H 0.559948 0.865257 0.705451 0.053 Uiso 1 1 calc R U . . .
H27B H 0.603144 0.821097 0.666265 0.053 Uiso 1 1 calc R U . . .
H27C H 0.549297 0.753540 0.680863 0.053 Uiso 1 1 calc R U . . .
C22 C 0.21981(16) 0.8171(3) 0.22918(17) 0.0396(9) Uani 1 1 d . . . . .
H22A H 0.222480 0.755952 0.206881 0.059 Uiso 1 1 calc R U . . .
H22B H 0.186071 0.859944 0.202571 0.059 Uiso 1 1 calc R U . . .
H22C H 0.209141 0.800906 0.266845 0.059 Uiso 1 1 calc R U . . .
C20 C 0.27836(18) 0.9659(3) 0.28112(17) 0.0424(9) Uani 1 1 d . . . . .
H20A H 0.264165 0.949066 0.316726 0.064 Uiso 1 1 calc R U . . .
H20B H 0.246311 1.009477 0.253003 0.064 Uiso 1 1 calc R U . . .
H20C H 0.320237 0.999899 0.295588 0.064 Uiso 1 1 calc R U . . .
C56 C 0.50611(17) 0.8970(2) 0.24496(18) 0.0402(9) Uani 1 1 d . . . . .
H56A H 0.524367 0.949751 0.274993 0.060 Uiso 1 1 calc R U . . .
H56B H 0.471049 0.863939 0.255781 0.060 Uiso 1 1 calc R U . . .
H56C H 0.489031 0.925602 0.203361 0.060 Uiso 1 1 calc R U . . .
C58 C 0.54344(17) 0.0741(2) 0.12406(16) 0.0365(8) Uani 1 1 d . . . . .
H58A H 0.506415 0.032417 0.102313 0.055 Uiso 1 1 calc R U . . .
H58B H 0.551563 0.068920 0.168862 0.055 Uiso 1 1 calc R U . . .
H58C H 0.581841 0.052078 0.113981 0.055 Uiso 1 1 calc R U . . .
C54 C 0.5819(2) 0.7763(3) 0.31126(16) 0.0472(10) Uani 1 1 d . . . . .
H54A H 0.618705 0.732264 0.314851 0.071 Uiso 1 1 calc R U . . .
H54B H 0.546513 0.738471 0.318366 0.071 Uiso 1 1 calc R U . . .
H54C H 0.595288 0.829256 0.342174 0.071 Uiso 1 1 calc R U . . .
C44 C 0.15174(16) 0.5746(3) -0.0202(2) 0.0455(10) Uani 1 1 d . . . . .
H44A H 0.108686 0.602905 -0.026550 0.068 Uiso 1 1 calc R U . . .
H44B H 0.155583 0.511948 0.002427 0.068 Uiso 1 1 calc R U . . .
H44C H 0.157860 0.562468 -0.060522 0.068 Uiso 1 1 calc R U . . .
C43 C 0.19370(17) 0.7446(3) -0.01847(19) 0.0438(9) Uani 1 1 d . . . . .
H43A H 0.201756 0.734551 -0.058094 0.066 Uiso 1 1 calc R U . . .
H43B H 0.223937 0.794184 0.005984 0.066 Uiso 1 1 calc R U . . .
H43C H 0.149164 0.767673 -0.026158 0.066 Uiso 1 1 calc R U . . .
C21 C 0.30062(18) 0.9011(3) 0.18800(16) 0.0397(9) Uani 1 1 d . . . . .
H21A H 0.341993 0.936568 0.199444 0.060 Uiso 1 1 calc R U . . .
H21B H 0.266207 0.944239 0.162678 0.060 Uiso 1 1 calc R U . . .
H21C H 0.303525 0.841678 0.164263 0.060 Uiso 1 1 calc R U . . .
C45 C 0.19308(18) 0.6630(3) 0.07960(18) 0.0484(10) Uani 1 1 d . . . . .
H45A H 0.148463 0.684706 0.073130 0.073 Uiso 1 1 calc R U . . .
H45B H 0.223151 0.713796 0.102859 0.073 Uiso 1 1 calc R U . . .
H45C H 0.200969 0.600852 0.103037 0.073 Uiso 1 1 calc R U . . .
N13 N 0.7453(4) 0.1897(6) 0.5739(4) 0.129(3) Uani 1 1 d . . . . .
C64 C 0.7885(5) 0.2393(8) 0.5965(5) 0.125(4) Uani 1 1 d . . . . .
C63 C 0.8449(5) 0.2996(6) 0.6280(5) 0.189(5) Uani 1 1 d . . . . .
H63A H 0.859614 0.334745 0.597130 0.283 Uiso 1 1 calc R U . . .
H63B H 0.879779 0.256827 0.652976 0.283 Uiso 1 1 calc R U . . .
H63C H 0.833302 0.347734 0.654947 0.283 Uiso 1 1 calc R U . . .

loop_
_atom_site_aniso_label
_atom_site_aniso_U_11
_atom_site_aniso_U_22
_atom_site_aniso_U_33
_atom_site_aniso_U_23
_atom_site_aniso_U_13
_atom_site_aniso_U_12
Ni1 0.0222(2) 0.02319(19) 0.0201(2) -0.00054(16) 0.00458(16) 0.00110(16)
Ni2 0.02289(19) 0.01683(17) 0.0208(2) -0.00020(15) 0.00282(16) -0.00049(15)
P1 0.0245(4) 0.0297(4) 0.0238(4) 0.0009(3) 0.0037(3) 0.0055(3)
P2 0.0377(5) 0.0280(5) 0.0522(6) 0.0022(4) 0.0162(5) 0.0039(4)
F3 0.0233(10) 0.0498(12) 0.0351(11) -0.0022(9) 0.0065(8) 0.0038(8)
F4 0.0251(10) 0.0391(11) 0.0493(13) 0.0076(10) 0.0022(9) 0.0001(8)
F1 0.0547(13) 0.0402(11) 0.0316(11) -0.0091(9) 0.0156(10) -0.0050(10)
F6 0.0350(11) 0.0310(10) 0.0523(13) 0.0142(9) -0.0009(10) 0.0007(9)
F5 0.0437(12) 0.0501(13) 0.0408(12) 0.0241(10) 0.0132(10) 0.0159(10)
F2 0.0410(12) 0.0607(14) 0.0439(13) -0.0209(11) 0.0172(10) 0.0023(10)
N2 0.0230(13) 0.0191(12) 0.0205(13) 0.0006(10) 0.0031(10) 0.0004(10)
N8 0.0221(13) 0.0198(12) 0.0203(12) 0.0009(10) 0.0037(10) -0.0005(10)
N3 0.0235(13) 0.0230(12) 0.0177(12) 0.0012(10) 0.0034(10) 0.0012(10)
N9 0.0205(12) 0.0193(12) 0.0218(13) -0.0010(10) 0.0028(10) -0.0029(10)
N5 0.0286(14) 0.0238(13) 0.0213(13) -0.0004(10) 0.0056(11) 0.0008(11)
N7 0.0244(13) 0.0201(12) 0.0238(13) 0.0004(10) 0.0044(11) -0.0002(10)
N11 0.0293(14) 0.0175(12) 0.0209(13) -0.0005(10) 0.0035(11) -0.0003(10)
N4 0.0258(13) 0.0249(13) 0.0176(12) -0.0007(10) 0.0048(11) 0.0007(10)
N10 0.0258(13) 0.0203(12) 0.0170(12) -0.0016(10) -0.0001(10) -0.0007(10)
N12 0.0251(13) 0.0244(13) 0.0230(13) -0.0011(11) 0.0028(11) -0.0025(11)
N1 0.0250(13) 0.0197(12) 0.0260(14) -0.0010(10) 0.0044(11) 0.0007(10)
N6 0.0269(14) 0.0269(13) 0.0227(14) 0.0015(11) 0.0049(11) 0.0025(11)
F7 0.092(2) 0.0659(17) 0.0576(17) 0.0172(13) -0.0069(15) -0.0238(15)
F11 0.0663(18) 0.087(2) 0.0709(19) -0.0264(15) 0.0143(15) -0.0270(15)
C46 0.0263(16) 0.0180(13) 0.0223(15) 0.0004(12) 0.0073(13) 0.0008(12)
F12 0.111(2) 0.0470(15) 0.117(3) -0.0350(16) 0.060(2) -0.0350(15)
C18 0.0195(14) 0.0225(14) 0.0232(15) -0.0024(12) 0.0051(12) -0.0017(11)
C47 0.0252(15) 0.0192(14) 0.0190(15) -0.0018(11) 0.0056(12) -0.0019(12)
C41 0.0261(15) 0.0203(14) 0.0162(14) 0.0001(11) 0.0047(12) 0.0000(12)
C4 0.0245(15) 0.0234(15) 0.0232(15) 0.0010(12) 0.0084(13) 0.0024(12)
C36 0.0226(15) 0.0230(14) 0.0174(14) 0.0035(12) 0.0017(12) 0.0006(12)
C48 0.0221(15) 0.0196(14) 0.0205(15) 0.0035(11) 0.0037(12) -0.0005(11)
C12 0.0238(15) 0.0241(15) 0.0202(15) -0.0005(12) 0.0048(12) 0.0006(12)
C37 0.0284(16) 0.0195(14) 0.0187(15) -0.0013(11) 0.0033(12) -0.0011(12)
C17 0.0230(15) 0.0206(14) 0.0237(16) -0.0011(12) 0.0066(13) -0.0033(12)
C7 0.0227(15) 0.0242(15) 0.0196(15) 0.0001(12) 0.0064(12) 0.0012(12)
C1 0.0265(16) 0.0165(14) 0.0278(16) -0.0021(12) 0.0094(13) -0.0029(11)
C39 0.0237(15) 0.0252(15) 0.0216(15) 0.0023(12) 0.0044(12) 0.0017(12)
C51 0.0292(16) 0.0176(14) 0.0248(16) -0.0010(12) 0.0079(13) 0.0011(12)
C49 0.0232(15) 0.0231(15) 0.0221(16) -0.0003(12) -0.0009(13) -0.0066(12)
C14 0.0281(16) 0.0229(15) 0.0249(16) -0.0025(12) 0.0070(13) 0.0015(12)
C31 0.0205(15) 0.0259(15) 0.0281(17) 0.0018(13) -0.0001(13) -0.0022(12)
C50 0.0266(16) 0.0196(14) 0.0220(15) -0.0006(12) 0.0071(13) -0.0021(12)
C15 0.0253(16) 0.0228(15) 0.0241(16) -0.0028(12) 0.0080(13) -0.0044(12)
C13 0.0223(15) 0.0240(15) 0.0222(15) -0.0004(12) 0.0052(12) 0.0004(12)
C34 0.0289(17) 0.0237(15) 0.0254(17) -0.0017(13) -0.0001(14) -0.0019(13)
C38 0.0243(16) 0.0275(16) 0.0216(15) -0.0013(12) 0.0030(13) -0.0011(12)
C32 0.0218(15) 0.0281(16) 0.0261(16) 0.0043(13) 0.0032(13) 0.0006(12)
C9 0.0244(16) 0.0272(16) 0.0209(15) 0.0001(12) 0.0020(13) 0.0019(12)
C40 0.0260(16) 0.0194(14) 0.0223(15) -0.0015(12) 0.0039(13) 0.0014(12)
C23 0.0277(16) 0.0287(16) 0.0191(15) 0.0006(12) 0.0002(13) -0.0025(13)
C8 0.0265(16) 0.0237(15) 0.0208(15) -0.0035(12) 0.0077(13) 0.0004(12)
C2 0.0277(16) 0.0159(13) 0.0211(15) 0.0029(11) 0.0062(13) 0.0004(12)
F10 0.075(2) 0.139(3) 0.092(2) 0.004(2) 0.0311(18) 0.060(2)
C11 0.0258(16) 0.0249(15) 0.0276(17) -0.0031(13) 0.0069(13) 0.0040(12)
C6 0.0336(17) 0.0277(16) 0.0212(16) -0.0026(13) 0.0064(14) -0.0024(13)
C42 0.0200(15) 0.0309(16) 0.0279(17) -0.0018(13) 0.0038(13) -0.0008(13)
C33 0.0279(16) 0.0208(14) 0.0216(15) -0.0015(12) 0.0062(13) -0.0008(12)
C5 0.0253(16) 0.0333(17) 0.0172(15) 0.0003(13) 0.0026(12) -0.0031(13)
C60 0.0311(17) 0.0253(16) 0.0292(17) 0.0006(13) 0.0084(14) 0.0023(13)
C16 0.0227(15) 0.0268(15) 0.0208(15) -0.0009(12) 0.0038(12) -0.0046(12)
C59 0.0352(18) 0.0220(15) 0.0255(16) -0.0016(13) 0.0090(14) 0.0021(13)
C25 0.0372(19) 0.0310(17) 0.0283(18) -0.0087(14) 0.0125(15) -0.0034(14)
C10 0.0222(15) 0.0266(15) 0.0265(16) -0.0001(13) 0.0050(13) 0.0005(12)
C28 0.0285(17) 0.0273(16) 0.0254(17) -0.0002(13) 0.0037(14) -0.0004(13)
C24 0.0312(17) 0.0272(16) 0.0224(16) -0.0036(13) 0.0063(14) -0.0018(13)
F9 0.0445(16) 0.102(2) 0.169(3) -0.058(2) 0.0174(19) 0.0203(16)
C53 0.0349(18) 0.0227(15) 0.0233(16) -0.0032(13) 0.0016(14) -0.0041(13)
C57 0.0255(16) 0.0255(16) 0.0244(16) -0.0016(13) -0.0006(13) -0.0040(13)
C35 0.0322(18) 0.0234(15) 0.0223(16) -0.0023(13) -0.0026(14) -0.0039(13)
C3 0.0257(16) 0.0269(16) 0.0241(16) 0.0016(13) 0.0001(13) 0.0010(13)
C55 0.0312(18) 0.0218(16) 0.045(2) -0.0062(15) 0.0048(16) -0.0060(13)
C62 0.0376(19) 0.0243(16) 0.0320(18) -0.0024(14) 0.0075(15) 0.0064(14)
C61 0.0351(18) 0.0281(17) 0.0271(17) -0.0047(14) 0.0046(14) 0.0076(14)
C26 0.041(2) 0.0285(17) 0.0335(19) -0.0073(14) 0.0152(16) -0.0065(15)
C19 0.0293(17) 0.0318(17) 0.0257(17) -0.0001(13) 0.0026(14) 0.0063(14)
C29 0.0281(18) 0.055(2) 0.038(2) 0.0011(17) 0.0136(16) -0.0031(16)
F8 0.175(4) 0.113(3) 0.089(2) 0.037(2) 0.078(3) 0.002(3)
C27 0.0358(19) 0.0373(19) 0.0280(18) -0.0055(15) 0.0037(15) 0.0017(15)
C22 0.0264(18) 0.052(2) 0.035(2) -0.0008(17) 0.0016(15) 0.0058(16)
C20 0.042(2) 0.039(2) 0.038(2) 0.0002(17) 0.0010(17) 0.0172(17)
C56 0.039(2) 0.0307(18) 0.049(2) -0.0214(16) 0.0119(18) -0.0048(15)
C58 0.042(2) 0.0212(15) 0.036(2) 0.0062(14) -0.0012(16) -0.0008(14)
C54 0.071(3) 0.037(2) 0.0275(19) -0.0076(16) 0.0060(19) -0.0109(19)
C44 0.0205(17) 0.044(2) 0.064(3) -0.0042(19) 0.0007(18) -0.0001(15)
C43 0.0274(18) 0.041(2) 0.061(3) 0.0131(19) 0.0106(18) 0.0075(16)
C21 0.042(2) 0.042(2) 0.034(2) 0.0092(16) 0.0089(17) 0.0117(16)
C45 0.030(2) 0.072(3) 0.043(2) -0.005(2) 0.0113(18) 0.0029(19)
N13 0.185(8) 0.140(7) 0.105(5) 0.042(5) 0.107(6) 0.092(6)
C64 0.148(9) 0.116(8) 0.143(9) 0.086(7) 0.090(8) 0.081(7)
C63 0.203(10) 0.118(7) 0.295(14) 0.108(8) 0.148(11) 0.016(7)

loop_
_atom_type_symbol
_atom_type_description
_atom_type_scat_dispersion_real
_atom_type_scat_dispersion_imag
_atom_type_scat_source
C C 0.0033 0.0016 'International Tables Vol C Tables 4.2.6.8 and 6.1.1.4'
H H 0.0000 0.0000 'International Tables Vol C Tables 4.2.6.8 and 6.1.1.4'
F F 0.0171 0.0103 'International Tables Vol C Tables 4.2.6.8 and 6.1.1.4'
N N 0.0061 0.0033 'International Tables Vol C Tables 4.2.6.8 and 6.1.1.4'
Ni Ni 0.3393 1.1124 'International Tables Vol C Tables 4.2.6.8 and 6.1.1.4'
P P 0.1023 0.0942 'International Tables Vol C Tables 4.2.6.8 and 6.1.1.4'

loop_
_geom_angle_atom_site_label_1
_geom_angle_atom_site_label_2
_geom_angle_atom_site_label_3
_geom_angle
_geom_angle_site_symmetry_1
_geom_angle_site_symmetry_3
_geom_angle_publ_flag
N3 Ni1 N6 156.08(11) . . ?
N3 Ni1 C4 90.95(11) . . ?
N3 Ni1 C1 90.93(11) . . ?
N6 Ni1 C4 94.02(12) . . ?
N6 Ni1 C1 91.78(12) . . ?
C1 Ni1 C4 161.26(12) . . ?
N9 Ni2 N12 157.57(11) . . ?
N9 Ni2 C2 91.59(11) . . ?
N9 Ni2 C33 90.90(11) . . ?
N12 Ni2 C2 91.91(11) . . ?
N12 Ni2 C33 91.44(11) . . ?
C33 Ni2 C2 164.94(13) . . ?
F3 P1 F4 179.71(13) . . ?
F3 P1 F1 90.23(11) . . ?
F1 P1 F4 89.89(12) . . ?
F6 P1 F3 89.90(11) . . ?
F6 P1 F4 90.37(10) . . ?
F6 P1 F1 89.65(12) . . ?
F6 P1 F2 90.19(12) . . ?
F5 P1 F3 90.14(11) . . ?
F5 P1 F4 89.60(11) . . ?
F5 P1 F1 89.94(12) . . ?
F5 P1 F6 179.59(13) . . ?
F5 P1 F2 90.23(12) . . ?
F2 P1 F3 90.15(11) . . ?
F2 P1 F4 89.74(12) . . ?
F2 P1 F1 179.59(13) . . ?
F11 P2 F7 89.06(15) . . ?
F12 P2 F7 87.23(16) . . ?
F12 P2 F11 176.28(18) . . ?
F10 P2 F7 87.83(18) . . ?
F10 P2 F11 88.26(18) . . ?
F10 P2 F12 91.85(18) . . ?
F9 P2 F7 89.8(2) . . ?
F9 P2 F11 89.87(16) . . ?
F9 P2 F12 89.86(17) . . ?
F9 P2 F10 177.0(2) . . ?
F8 P2 F7 179.8(2) . . ?
F8 P2 F11 91.0(2) . . ?
F8 P2 F12 92.7(2) . . ?
F8 P2 F10 92.3(2) . . ?
F8 P2 F9 90.1(2) . . ?
C1 N2 C17 124.1(2) . . ?
C1 N2 C23 110.8(2) . . ?
C23 N2 C17 125.0(3) . . ?
C31 N8 C48 125.1(2) . . ?
C2 N8 C48 124.0(2) . . ?
C2 N8 C31 110.7(2) . . ?
C18 N3 Ni1 125.49(19) . . ?
C7 N3 Ni1 125.4(2) . . ?
C7 N3 C18 105.0(2) . . ?
C47 N9 Ni2 126.03(19) . . ?
C36 N9 Ni2 126.19(19) . . ?
C36 N9 C47 104.9(2) . . ?
C4 N5 C6 111.3(3) . . ?
C4 N5 C61 127.8(3) . . ?
C6 N5 C61 121.0(3) . . ?
C32 N7 C60 121.1(3) . . ?
C2 N7 C32 110.9(2) . . ?
C2 N7 C60 128.0(3) . . ?
C33 N11 C59 127.2(3) . . ?
C33 N11 C35 110.8(3) . . ?
C35 N11 C59 121.7(2) . . ?
C4 N4 C8 123.9(2) . . ?
C4 N4 C5 111.0(3) . . ?
C5 N4 C8 125.1(2) . . ?
C34 N10 C37 125.3(3) . . ?
C33 N10 C37 123.3(2) . . ?
C33 N10 C34 111.1(2) . . ?
C57 N12 Ni2 172.9(3) . . ?
C1 N1 C3 111.4(3) . . ?
C1 N1 C62 127.6(3) . . ?
C3 N1 C62 120.8(2) . . ?
C28 N6 Ni1 168.1(3) . . ?
C47 C46 C41 105.4(2) . . ?
C51 C46 C47 121.2(3) . . ?
C51 C46 C41 133.1(3) . . ?
N3 C18 C13 111.9(2) . . ?
C17 C18 N3 128.8(3) . . ?
C17 C18 C13 119.3(3) . . ?
N9 C47 C46 112.5(3) . . ?
N9 C47 C48 128.0(3) . . ?
C48 C47 C46 119.3(3) . . ?
C36 C41 C46 105.2(2) . . ?
C40 C41 C46 134.1(3) . . ?
C40 C41 C36 120.5(3) . . ?
N5 C4 Ni1 127.8(2) . . ?
N5 C4 N4 103.7(2) . . ?
N4 C4 Ni1 127.7(2) . . ?
N9 C36 C41 111.9(2) . . ?
N9 C36 C37 128.7(3) . . ?
C37 C36 C41 119.2(3) . . ?
C47 C48 N8 118.8(3) . . ?
C49 C48 N8 122.4(3) . . ?
C49 C48 C47 118.9(3) . . ?
C7 C12 C13 105.3(2) . . ?
C11 C12 C7 120.9(3) . . ?
C11 C12 C13 133.8(3) . . ?
C36 C37 N10 118.9(3) . . ?
C38 C37 N10 121.7(3) . . ?
C38 C37 C36 119.4(3) . . ?
C18 C17 N2 118.1(3) . . ?
C18 C17 C16 119.4(3) . . ?
C16 C17 N2 122.5(3) . . ?
N3 C7 C12 112.2(3) . . ?
C8 C7 N3 128.5(3) . . ?
C8 C7 C12 119.4(3) . . ?
N2 C1 Ni1 128.0(2) . . ?
N1 C1 Ni1 127.8(2) . . ?
N1 C1 N2 104.1(3) . . ?
C38 C39 C42 121.8(3) . . ?
C40 C39 C38 118.3(3) . . ?
C40 C39 C42 119.9(3) . . ?
C46 C51 H51 120.2 . . ?
C50 C51 C46 119.6(3) . . ?
C50 C51 H51 120.2 . . ?
C48 C49 H49 118.9 . . ?
C48 C49 C50 122.1(3) . . ?
C50 C49 H49 118.9 . . ?
C15 C14 H14 119.9 . . ?
C15 C14 C13 120.3(3) . . ?
C13 C14 H14 119.9 . . ?
N8 C31 H31 126.6 . . ?
C32 C31 N8 106.8(3) . . ?
C32 C31 H31 126.6 . . ?
C51 C50 C49 118.8(3) . . ?
C51 C50 C53 122.6(3) . . ?
C49 C50 C53 118.6(3) . . ?
C14 C15 C16 118.2(3) . . ?
C14 C15 C24 119.0(3) . . ?
C16 C15 C24 122.7(3) . . ?
C18 C13 C12 105.6(3) . . ?
C14 C13 C18 120.5(3) . . ?
C14 C13 C12 133.8(3) . . ?
N10 C34 H34 127.0 . . ?
C35 C34 N10 106.0(3) . . ?
C35 C34 H34 127.0 . . ?
C37 C38 C39 122.0(3) . . ?
C37 C38 H38 119.0 . . ?
C39 C38 H38 119.0 . . ?
N7 C32 H32 126.2 . . ?
C31 C32 N7 107.6(3) . . ?
C31 C32 H32 126.2 . . ?
C8 C9 H9 119.1 . . ?
C8 C9 C10 121.8(3) . . ?
C10 C9 H9 119.1 . . ?
C41 C40 H40 119.8 . . ?
C39 C40 C41 120.5(3) . . ?
C39 C40 H40 119.8 . . ?
N2 C23 H23 126.7 . . ?
C3 C23 N2 106.5(3) . . ?
C3 C23 H23 126.7 . . ?
C7 C8 N4 118.1(3) . . ?
C7 C8 C9 119.4(3) . . ?
C9 C8 N4 122.5(3) . . ?
N8 C2 Ni2 127.9(2) . . ?
N7 C2 Ni2 128.0(2) . . ?
N7 C2 N8 104.0(2) . . ?
C12 C11 H11 120.0 . . ?
C12 C11 C10 119.9(3) . . ?
C10 C11 H11 120.1 . . ?
N5 C6 H6 126.3 . . ?
C5 C6 N5 107.3(3) . . ?
C5 C6 H6 126.3 . . ?
C39 C42 C44 112.6(3) . . ?
C43 C42 C39 110.5(3) . . ?
C43 C42 C44 107.6(3) . . ?
C45 C42 C39 108.4(3) . . ?
C45 C42 C44 108.1(3) . . ?
C45 C42 C43 109.6(3) . . ?
N11 C33 Ni2 127.2(2) . . ?
N11 C33 N10 104.0(2) . . ?
N10 C33 Ni2 128.8(2) . . ?
N4 C5 H5 126.7 . . ?
C6 C5 N4 106.7(3) . . ?
C6 C5 H5 126.7 . . ?
N7 C60 H60A 109.5 . . ?
N7 C60 H60B 109.5 . . ?
N7 C60 H60C 109.5 . . ?
H60A C60 H60B 109.5 . . ?
H60A C60 H60C 109.5 . . ?
H60B C60 H60C 109.5 . . ?
C17 C16 C15 122.2(3) . . ?
C17 C16 H16 118.9 . . ?
C15 C16 H16 118.9 . . ?
N11 C59 H59A 109.5 . . ?
N11 C59 H59B 109.5 . . ?
N11 C59 H59C 109.5 . . ?
H59A C59 H59B 109.5 . . ?
H59A C59 H59C 109.5 . . ?
H59B C59 H59C 109.5 . . ?
H25A C25 H25B 109.5 . . ?
H25A C25 H25C 109.5 . . ?
H25B C25 H25C 109.5 . . ?
C24 C25 H25A 109.5 . . ?
C24 C25 H25B 109.5 . . ?
C24 C25 H25C 109.5 . . ?
C9 C10 C19 119.4(3) . . ?
C11 C10 C9 118.7(3) . . ?
C11 C10 C19 121.8(3) . . ?
N6 C28 C29 178.8(4) . . ?
C15 C24 C26 109.6(3) . . ?
C25 C24 C15 109.7(3) . . ?
C25 C24 C26 108.7(3) . . ?
C25 C24 C27 107.9(3) . . ?
C27 C24 C15 113.0(3) . . ?
C27 C24 C26 107.9(3) . . ?
C50 C53 C54 109.7(3) . . ?
C55 C53 C50 110.1(3) . . ?
C55 C53 C56 108.7(3) . . ?
C55 C53 C54 109.2(3) . . ?
C56 C53 C50 111.7(3) . . ?
C56 C53 C54 107.4(3) . . ?
N12 C57 C58 177.3(4) . . ?
N11 C35 H35 125.9 . . ?
C34 C35 N11 108.2(3) . . ?
C34 C35 H35 125.9 . . ?
N1 C3 H3 126.4 . . ?
C23 C3 N1 107.2(3) . . ?
C23 C3 H3 126.4 . . ?
C53 C55 H55A 109.5 . . ?
C53 C55 H55B 109.5 . . ?
C53 C55 H55C 109.5 . . ?
H55A C55 H55B 109.5 . . ?
H55A C55 H55C 109.5 . . ?
H55B C55 H55C 109.5 . . ?
N1 C62 H62A 109.5 . . ?
N1 C62 H62B 109.5 . . ?
N1 C62 H62C 109.5 . . ?
H62A C62 H62B 109.5 . . ?
H62A C62 H62C 109.5 . . ?
H62B C62 H62C 109.5 . . ?
N5 C61 H61A 109.5 . . ?
N5 C61 H61B 109.5 . . ?
N5 C61 H61C 109.5 . . ?
H61A C61 H61B 109.5 . . ?
H61A C61 H61C 109.5 . . ?
H61B C61 H61C 109.5 . . ?
C24 C26 H26A 109.5 . . ?
C24 C26 H26B 109.5 . . ?
C24 C26 H26C 109.5 . . ?
H26A C26 H26B 109.5 . . ?
H26A C26 H26C 109.5 . . ?
H26B C26 H26C 109.5 . . ?
C10 C19 C22 108.9(3) . . ?
C20 C19 C10 112.4(3) . . ?
C20 C19 C22 107.4(3) . . ?
C21 C19 C10 110.4(3) . . ?
C21 C19 C22 109.8(3) . . ?
C21 C19 C20 107.8(3) . . ?
C28 C29 H29A 109.5 . . ?
C28 C29 H29B 109.5 . . ?
C28 C29 H29C 109.5 . . ?
H29A C29 H29B 109.5 . . ?
H29A C29 H29C 109.5 . . ?
H29B C29 H29C 109.5 . . ?
C24 C27 H27A 109.5 . . ?
C24 C27 H27B 109.5 . . ?
C24 C27 H27C 109.5 . . ?
H27A C27 H27B 109.5 . . ?
H27A C27 H27C 109.5 . . ?
H27B C27 H27C 109.5 . . ?
C19 C22 H22A 109.5 . . ?
C19 C22 H22B 109.5 . . ?
C19 C22 H22C 109.5 . . ?
H22A C22 H22B 109.5 . . ?
H22A C22 H22C 109.5 . . ?
H22B C22 H22C 109.5 . . ?
C19 C20 H20A 109.5 . . ?
C19 C20 H20B 109.5 . . ?
C19 C20 H20C 109.5 . . ?
H20A C20 H20B 109.5 . . ?
H20A C20 H20C 109.5 . . ?
H20B C20 H20C 109.5 . . ?
C53 C56 H56A 109.5 . . ?
C53 C56 H56B 109.5 . . ?
C53 C56 H56C 109.5 . . ?
H56A C56 H56B 109.5 . . ?
H56A C56 H56C 109.5 . . ?
H56B C56 H56C 109.5 . . ?
C57 C58 H58A 109.5 . . ?
C57 C58 H58B 109.5 . . ?
C57 C58 H58C 109.5 . . ?
H58A C58 H58B 109.5 . . ?
H58A C58 H58C 109.5 . . ?
H58B C58 H58C 109.5 . . ?
C53 C54 H54A 109.5 . . ?
C53 C54 H54B 109.5 . . ?
C53 C54 H54C 109.5 . . ?
H54A C54 H54B 109.5 . . ?
H54A C54 H54C 109.5 . . ?
H54B C54 H54C 109.5 . . ?
C42 C44 H44A 109.5 . . ?
C42 C44 H44B 109.5 . . ?
C42 C44 H44C 109.5 . . ?
H44A C44 H44B 109.5 . . ?
H44A C44 H44C 109.5 . . ?
H44B C44 H44C 109.5 . . ?
C42 C43 H43A 109.5 . . ?
C42 C43 H43B 109.5 . . ?
C42 C43 H43C 109.5 . . ?
H43A C43 H43B 109.5 . . ?
H43A C43 H43C 109.5 . . ?
H43B C43 H43C 109.5 . . ?
C19 C21 H21A 109.5 . . ?
C19 C21 H21B 109.5 . . ?
C19 C21 H21C 109.5 . . ?
H21A C21 H21B 109.5 . . ?
H21A C21 H21C 109.5 . . ?
H21B C21 H21C 109.5 . . ?
C42 C45 H45A 109.5 . . ?
C42 C45 H45B 109.5 . . ?
C42 C45 H45C 109.5 . . ?
H45A C45 H45B 109.5 . . ?
H45A C45 H45C 109.5 . . ?
H45B C45 H45C 109.5 . . ?
N13 C64 C63 177.3(11) . . ?
C64 C63 H63A 109.5 . . ?
C64 C63 H63B 109.5 . . ?
C64 C63 H63C 109.5 . . ?
H63A C63 H63B 109.5 . . ?
H63A C63 H63C 109.5 . . ?
H63B C63 H63C 109.5 . . ?

loop_
_geom_bond_atom_site_label_1
_geom_bond_atom_site_label_2
_geom_bond_distance
_geom_bond_site_symmetry_2
_geom_bond_publ_flag
Ni1 N3 1.832(2) . ?
Ni1 N6 1.868(3) . ?
Ni1 C4 1.943(3) . ?
Ni1 C1 1.936(3) . ?
Ni2 N9 1.837(2) . ?
Ni2 N12 1.856(3) . ?
Ni2 C2 1.923(3) . ?
Ni2 C33 1.921(3) . ?
P1 F3 1.595(2) . ?
P1 F4 1.605(2) . ?
P1 F1 1.597(2) . ?
P1 F6 1.593(2) . ?
P1 F5 1.589(2) . ?
P1 F2 1.593(2) . ?
P2 F7 1.607(3) . ?
P2 F11 1.588(3) . ?
P2 F12 1.575(3) . ?
P2 F10 1.566(3) . ?
P2 F9 1.562(3) . ?
P2 F8 1.540(3) . ?
N2 C17 1.419(4) . ?
N2 C1 1.368(4) . ?
N2 C23 1.389(4) . ?
N8 C48 1.409(4) . ?
N8 C31 1.386(4) . ?
N8 C2 1.369(4) . ?
N3 C18 1.388(4) . ?
N3 C7 1.386(4) . ?
N9 C47 1.381(4) . ?
N9 C36 1.379(4) . ?
N5 C4 1.358(4) . ?
N5 C6 1.379(4) . ?
N5 C61 1.461(4) . ?
N7 C32 1.382(4) . ?
N7 C2 1.352(4) . ?
N7 C60 1.458(4) . ?
N11 C33 1.360(4) . ?
N11 C59 1.463(4) . ?
N11 C35 1.374(4) . ?
N4 C4 1.363(4) . ?
N4 C8 1.414(4) . ?
N4 C5 1.388(4) . ?
N10 C37 1.414(4) . ?
N10 C34 1.392(4) . ?
N10 C33 1.364(4) . ?
N12 C57 1.135(4) . ?
N1 C1 1.353(4) . ?
N1 C3 1.379(4) . ?
N1 C62 1.460(4) . ?
N6 C28 1.134(4) . ?
C46 C47 1.401(4) . ?
C46 C41 1.442(4) . ?
C46 C51 1.401(4) . ?
C18 C17 1.381(4) . ?
C18 C13 1.412(4) . ?
C47 C48 1.400(4) . ?
C41 C36 1.416(4) . ?
C41 C40 1.389(4) . ?
C36 C37 1.388(4) . ?
C48 C49 1.388(4) . ?
C12 C7 1.413(4) . ?
C12 C13 1.445(4) . ?
C12 C11 1.387(4) . ?
C37 C38 1.385(4) . ?
C17 C16 1.381(4) . ?
C7 C8 1.380(4) . ?
C39 C38 1.407(4) . ?
C39 C40 1.389(4) . ?
C39 C42 1.530(4) . ?
C51 H51 0.9500 . ?
C51 C50 1.387(4) . ?
C49 H49 0.9500 . ?
C49 C50 1.406(4) . ?
C14 H14 0.9500 . ?
C14 C15 1.383(4) . ?
C14 C13 1.392(4) . ?
C31 H31 0.9500 . ?
C31 C32 1.326(4) . ?
C50 C53 1.532(4) . ?
C15 C16 1.406(4) . ?
C15 C24 1.531(4) . ?
C34 H34 0.9500 . ?
C34 C35 1.334(4) . ?
C38 H38 0.9500 . ?
C32 H32 0.9500 . ?
C9 H9 0.9500 . ?
C9 C8 1.389(4) . ?
C9 C10 1.402(4) . ?
C40 H40 0.9500 . ?
C23 H23 0.9500 . ?
C23 C3 1.343(4) . ?
C11 H11 0.9500 . ?
C11 C10 1.388(4) . ?
C6 H6 0.9500 . ?
C6 C5 1.332(4) . ?
C42 C44 1.530(4) . ?
C42 C43 1.527(5) . ?
C42 C45 1.521(5) . ?
C5 H5 0.9500 . ?
C60 H60A 0.9800 . ?
C60 H60B 0.9800 . ?
C60 H60C 0.9800 . ?
C16 H16 0.9500 . ?
C59 H59A 0.9800 . ?
C59 H59B 0.9800 . ?
C59 H59C 0.9800 . ?
C25 H25A 0.9800 . ?
C25 H25B 0.9800 . ?
C25 H25C 0.9800 . ?
C25 C24 1.528(4) . ?
C10 C19 1.535(4) . ?
C28 C29 1.448(5) . ?
C24 C26 1.539(4) . ?
C24 C27 1.531(4) . ?
C53 C55 1.527(5) . ?
C53 C56 1.528(5) . ?
C53 C54 1.534(5) . ?
C57 C58 1.449(4) . ?
C35 H35 0.9500 . ?
C3 H3 0.9500 . ?
C55 H55A 0.9800 . ?
C55 H55B 0.9800 . ?
C55 H55C 0.9800 . ?
C62 H62A 0.9800 . ?
C62 H62B 0.9800 . ?
C62 H62C 0.9800 . ?
C61 H61A 0.9800 . ?
C61 H61B 0.9800 . ?
C61 H61C 0.9800 . ?
C26 H26A 0.9800 . ?
C26 H26B 0.9800 . ?
C26 H26C 0.9800 . ?
C19 C22 1.536(5) . ?
C19 C20 1.532(5) . ?
C19 C21 1.532(5) . ?
C29 H29A 0.9800 . ?
C29 H29B 0.9800 . ?
C29 H29C 0.9800 . ?
C27 H27A 0.9800 . ?
C27 H27B 0.9800 . ?
C27 H27C 0.9800 . ?
C22 H22A 0.9800 . ?
C22 H22B 0.9800 . ?
C22 H22C 0.9800 . ?
C20 H20A 0.9800 . ?
C20 H20B 0.9800 . ?
C20 H20C 0.9800 . ?
C56 H56A 0.9800 . ?
C56 H56B 0.9800 . ?
C56 H56C 0.9800 . ?
C58 H58A 0.9800 . ?
C58 H58B 0.9800 . ?
C58 H58C 0.9800 . ?
C54 H54A 0.9800 . ?
C54 H54B 0.9800 . ?
C54 H54C 0.9800 . ?
C44 H44A 0.9800 . ?
C44 H44B 0.9800 . ?
C44 H44C 0.9800 . ?
C43 H43A 0.9800 . ?
C43 H43B 0.9800 . ?
C43 H43C 0.9800 . ?
C21 H21A 0.9800 . ?
C21 H21B 0.9800 . ?
C21 H21C 0.9800 . ?
C45 H45A 0.9800 . ?
C45 H45B 0.9800 . ?
C45 H45C 0.9800 . ?
N13 C64 1.137(12) . ?
C64 C63 1.460(13) . ?
C63 H63A 0.9800 . ?
C63 H63B 0.9800 . ?
C63 H63C 0.9800 . ?

loop_
_geom_torsion_atom_site_label_1
_geom_torsion_atom_site_label_2
_geom_torsion_atom_site_label_3
_geom_torsion_atom_site_label_4
_geom_torsion
_geom_torsion_site_symmetry_1
_geom_torsion_site_symmetry_2
_geom_torsion_site_symmetry_3
_geom_torsion_site_symmetry_4
_geom_torsion_publ_flag
Ni1 N3 C18 C17 -21.2(4) . . . . ?
Ni1 N3 C18 C13 157.6(2) . . . . ?
Ni1 N3 C7 C12 -157.2(2) . . . . ?
Ni1 N3 C7 C8 21.8(4) . . . . ?
Ni2 N9 C47 C46 -162.5(2) . . . . ?
Ni2 N9 C47 C48 12.7(4) . . . . ?
Ni2 N9 C36 C41 163.4(2) . . . . ?
Ni2 N9 C36 C37 -11.8(5) . . . . ?
N2 C17 C16 C15 178.3(3) . . . . ?
N2 C23 C3 N1 -0.2(3) . . . . ?
N8 C48 C49 C50 179.0(3) . . . . ?
N8 C31 C32 N7 0.2(3) . . . . ?
N3 Ni1 N6 C28 13.5(14) . . . . ?
N3 C18 C17 N2 0.0(5) . . . . ?
N3 C18 C17 C16 179.3(3) . . . . ?
N3 C18 C13 C12 -0.1(3) . . . . ?
N3 C18 C13 C14 -178.4(3) . . . . ?
N3 C7 C8 N4 1.7(5) . . . . ?
N3 C7 C8 C9 -177.6(3) . . . . ?
N9 C47 C48 N8 6.7(5) . . . . ?
N9 C47 C48 C49 -173.8(3) . . . . ?
N9 C36 C37 N10 -4.0(5) . . . . ?
N9 C36 C37 C38 175.6(3) . . . . ?
N5 C6 C5 N4 0.2(3) . . . . ?
N10 C37 C38 C39 179.9(3) . . . . ?
N10 C34 C35 N11 -0.1(4) . . . . ?
N12 Ni2 N9 C47 79.7(4) . . . . ?
N12 Ni2 N9 C36 -77.9(4) . . . . ?
N6 Ni1 N3 C18 -73.9(4) . . . . ?
N6 Ni1 N3 C7 79.8(4) . . . . ?
C46 C47 C48 N8 -178.3(3) . . . . ?
C46 C47 C48 C49 1.2(4) . . . . ?
C46 C41 C36 N9 -2.1(3) . . . . ?
C46 C41 C36 C37 173.6(3) . . . . ?
C46 C41 C40 C39 -171.6(3) . . . . ?
C46 C51 C50 C49 1.4(4) . . . . ?
C46 C51 C50 C53 -178.8(3) . . . . ?
C18 N3 C7 C12 0.9(3) . . . . ?
C18 N3 C7 C8 179.9(3) . . . . ?
C18 C17 C16 C15 -1.0(4) . . . . ?
C47 N9 C36 C41 2.0(3) . . . . ?
C47 N9 C36 C37 -173.2(3) . . . . ?
C47 C46 C41 C36 1.3(3) . . . . ?
C47 C46 C41 C40 176.2(3) . . . . ?
C47 C46 C51 C50 -0.7(4) . . . . ?
C47 C48 C49 C50 -0.4(4) . . . . ?
C41 C46 C47 N9 -0.2(3) . . . . ?
C41 C46 C47 C48 -175.9(3) . . . . ?
C41 C46 C51 C50 173.1(3) . . . . ?
C41 C36 C37 N10 -178.9(3) . . . . ?
C41 C36 C37 C38 0.7(4) . . . . ?
C4 Ni1 N3 C18 -176.0(2) . . . . ?
C4 Ni1 N3 C7 -22.4(2) . . . . ?
C4 Ni1 N6 C28 115.0(13) . . . . ?
C4 N5 C6 C5 0.1(4) . . . . ?
C4 N4 C8 C7 -17.5(4) . . . . ?
C4 N4 C8 C9 161.8(3) . . . . ?
C4 N4 C5 C6 -0.3(3) . . . . ?
C36 N9 C47 C46 -1.1(3) . . . . ?
C36 N9 C47 C48 174.2(3) . . . . ?
C36 C41 C40 C39 2.7(4) . . . . ?
C36 C37 C38 C39 0.3(5) . . . . ?
C48 N8 C31 C32 -175.7(3) . . . . ?
C48 N8 C2 Ni2 -0.7(4) . . . . ?
C48 N8 C2 N7 175.4(2) . . . . ?
C48 C49 C50 C51 -0.8(5) . . . . ?
C48 C49 C50 C53 179.3(3) . . . . ?
C12 C7 C8 N4 -179.3(3) . . . . ?
C12 C7 C8 C9 1.3(4) . . . . ?
C12 C11 C10 C9 1.1(5) . . . . ?
C12 C11 C10 C19 -179.6(3) . . . . ?
C37 N10 C34 C35 173.0(3) . . . . ?
C37 N10 C33 Ni2 7.7(4) . . . . ?
C37 N10 C33 N11 -172.8(3) . . . . ?
C17 N2 C1 Ni1 -2.4(4) . . . . ?
C17 N2 C1 N1 -178.1(2) . . . . ?
C17 N2 C23 C3 178.4(3) . . . . ?
C17 C18 C13 C12 178.8(3) . . . . ?
C17 C18 C13 C14 0.4(4) . . . . ?
C7 N3 C18 C17 -179.2(3) . . . . ?
C7 N3 C18 C13 -0.5(3) . . . . ?
C7 C12 C13 C18 0.6(3) . . . . ?
C7 C12 C13 C14 178.6(3) . . . . ?
C7 C12 C11 C10 -0.4(5) . . . . ?
C1 Ni1 N3 C18 22.6(2) . . . . ?
C1 Ni1 N3 C7 176.3(2) . . . . ?
C1 Ni1 N6 C28 -82.8(13) . . . . ?
C1 N2 C17 C18 11.7(4) . . . . ?
C1 N2 C17 C16 -167.6(3) . . . . ?
C1 N2 C23 C3 -0.2(3) . . . . ?
C1 N1 C3 C23 0.6(4) . . . . ?
C51 C46 C47 N9 175.1(3) . . . . ?
C51 C46 C47 C48 -0.6(4) . . . . ?
C51 C46 C41 C36 -173.1(3) . . . . ?
C51 C46 C41 C40 1.8(6) . . . . ?
C51 C50 C53 C55 -123.3(3) . . . . ?
C51 C50 C53 C56 -2.4(4) . . . . ?
C51 C50 C53 C54 116.5(3) . . . . ?
C49 C50 C53 C55 56.6(4) . . . . ?
C49 C50 C53 C56 177.5(3) . . . . ?
C49 C50 C53 C54 -63.6(4) . . . . ?
C14 C15 C16 C17 0.1(4) . . . . ?
C14 C15 C24 C25 58.7(4) . . . . ?
C14 C15 C24 C26 -60.6(4) . . . . ?
C14 C15 C24 C27 179.1(3) . . . . ?
C31 N8 C48 C47 162.9(3) . . . . ?
C31 N8 C48 C49 -16.5(4) . . . . ?
C31 N8 C2 Ni2 -176.6(2) . . . . ?
C31 N8 C2 N7 -0.6(3) . . . . ?
C15 C14 C13 C18 -1.3(5) . . . . ?
C15 C14 C13 C12 -179.1(3) . . . . ?
C13 C18 C17 N2 -178.7(3) . . . . ?
C13 C18 C17 C16 0.7(4) . . . . ?
C13 C12 C7 N3 -0.9(3) . . . . ?
C13 C12 C7 C8 179.9(3) . . . . ?
C13 C12 C11 C10 178.6(3) . . . . ?
C13 C14 C15 C16 1.0(4) . . . . ?
C13 C14 C15 C24 178.1(3) . . . . ?
C34 N10 C37 C36 -166.9(3) . . . . ?
C34 N10 C37 C38 13.5(5) . . . . ?
C34 N10 C33 Ni2 -178.6(2) . . . . ?
C34 N10 C33 N11 0.9(3) . . . . ?
C38 C39 C40 C41 -1.7(4) . . . . ?
C38 C39 C42 C44 2.3(4) . . . . ?
C38 C39 C42 C43 -118.0(3) . . . . ?
C38 C39 C42 C45 121.8(3) . . . . ?
C32 N7 C2 Ni2 176.8(2) . . . . ?
C32 N7 C2 N8 0.7(3) . . . . ?
C9 C10 C19 C22 71.0(4) . . . . ?
C9 C10 C19 C20 -170.1(3) . . . . ?
C9 C10 C19 C21 -49.6(4) . . . . ?
C40 C41 C36 N9 -177.8(3) . . . . ?
C40 C41 C36 C37 -2.2(4) . . . . ?
C40 C39 C38 C37 0.2(5) . . . . ?
C40 C39 C42 C44 -176.6(3) . . . . ?
C40 C39 C42 C43 63.1(4) . . . . ?
C40 C39 C42 C45 -57.0(4) . . . . ?
C23 N2 C17 C18 -166.7(3) . . . . ?
C23 N2 C17 C16 14.0(4) . . . . ?
C23 N2 C1 Ni1 176.2(2) . . . . ?
C23 N2 C1 N1 0.5(3) . . . . ?
C8 N4 C4 Ni1 9.9(4) . . . . ?
C8 N4 C4 N5 -179.7(3) . . . . ?
C8 N4 C5 C6 179.7(3) . . . . ?
C8 C9 C10 C11 -0.5(5) . . . . ?
C8 C9 C10 C19 -179.9(3) . . . . ?
C2 Ni2 N9 C47 -19.1(3) . . . . ?
C2 Ni2 N9 C36 -176.8(3) . . . . ?
C2 N8 C48 C47 -12.5(4) . . . . ?
C2 N8 C48 C49 168.1(3) . . . . ?
C2 N8 C31 C32 0.2(3) . . . . ?
C2 N7 C32 C31 -0.6(3) . . . . ?
C11 C12 C7 N3 178.3(3) . . . . ?
C11 C12 C7 C8 -0.8(4) . . . . ?
C11 C12 C13 C18 -178.5(3) . . . . ?
C11 C12 C13 C14 -0.5(6) . . . . ?
C11 C10 C19 C22 -108.3(3) . . . . ?
C11 C10 C19 C20 10.6(4) . . . . ?
C11 C10 C19 C21 131.1(3) . . . . ?
C6 N5 C4 Ni1 170.1(2) . . . . ?
C6 N5 C4 N4 -0.3(3) . . . . ?
C42 C39 C38 C37 -178.7(3) . . . . ?
C42 C39 C40 C41 177.2(3) . . . . ?
C33 Ni2 N9 C47 175.7(3) . . . . ?
C33 Ni2 N9 C36 18.1(3) . . . . ?
C33 N11 C35 C34 0.7(4) . . . . ?
C33 N10 C37 C36 5.9(4) . . . . ?
C33 N10 C37 C38 -173.7(3) . . . . ?
C33 N10 C34 C35 -0.5(4) . . . . ?
C5 N4 C4 Ni1 -170.0(2) . . . . ?
C5 N4 C4 N5 0.4(3) . . . . ?
C5 N4 C8 C7 162.4(3) . . . . ?
C5 N4 C8 C9 -18.3(5) . . . . ?
C60 N7 C32 C31 178.0(3) . . . . ?
C60 N7 C2 Ni2 -1.7(4) . . . . ?
C60 N7 C2 N8 -177.7(3) . . . . ?
C16 C15 C24 C25 -124.4(3) . . . . ?
C16 C15 C24 C26 116.4(3) . . . . ?
C16 C15 C24 C27 -4.0(4) . . . . ?
C59 N11 C33 Ni2 -7.8(4) . . . . ?
C59 N11 C33 N10 172.7(3) . . . . ?
C59 N11 C35 C34 -173.3(3) . . . . ?
C10 C9 C8 N4 180.0(3) . . . . ?
C10 C9 C8 C7 -0.7(5) . . . . ?
C24 C15 C16 C17 -176.8(3) . . . . ?
C35 N11 C33 Ni2 178.6(2) . . . . ?
C35 N11 C33 N10 -1.0(3) . . . . ?
C3 N1 C1 Ni1 -176.3(2) . . . . ?
C3 N1 C1 N2 -0.7(3) . . . . ?
C62 N1 C1 Ni1 -0.5(5) . . . . ?
C62 N1 C1 N2 175.2(3) . . . . ?
C62 N1 C3 C23 -175.6(3) . . . . ?
C61 N5 C4 Ni1 -11.0(5) . . . . ?
C61 N5 C4 N4 178.6(3) . . . . ?
C61 N5 C6 C5 -178.9(3) . . . . ?
